data_7706701
loop_
_publ_author_name
'Xu, Han'
'Han, Ying-Zi'
'OuYang, Jie'
'Chen, Zuo-Chang'
'Chen, Hui-Jun'
'Nie, Hong-Hong'
'Tang, Zichao'
'Yang, Shi-Yao'
'Huang, Rong-Bin'
'Zheng, Lan-Sun'
'Teo, Boon K.'

_publ_section_title
;
 Dissection of bicapped octahedral copper hydride cluster to form two
 chiral tetrahedral copper hydride cluster series exhibiting auto
 deracemization and photoluminescence.
;
_journal_issue 11
_journal_name_full 'Dalton transactions (Cambridge, England : 2003)'
_journal_page_first 4028
_journal_page_last 4035
_journal_paper_doi 10.1039/d1dt00031d
_journal_volume 50
_journal_year 2021
_chemical_formula_moiety 'C68 H57 Cu4 I2 N4 P4, F6 P, C H2 Cl2'
_chemical_formula_sum 'C69 H59 Cl2 Cu4 F6 I2 N4 P5'
_chemical_formula_weight 1791.91
_space_group_crystal_system monoclinic
_space_group_IT_number 14
_space_group_name_Hall '-P 2yn'
_space_group_name_H-M_alt 'P 1 21/n 1'
_atom_sites_solution_hydrogens mixed
_audit_creation_date 2021-01-24
_audit_creation_method
;
Olex2 1.3-alpha
(compiled 2019.05.22 svn.r3605 for OlexSys, GUI svn.r5790)
;
_audit_update_record
;
2021-02-16 deposited with the CCDC.	2021-02-26 downloaded from the CCDC.
;
_cell_angle_alpha 90
_cell_angle_beta 92.5280(10)
_cell_angle_gamma 90
_cell_formula_units_Z 4
_cell_length_a 16.42630(10)
_cell_length_b 12.03160(10)
_cell_length_c 35.2262(3)
_cell_measurement_reflns_used 25472
_cell_measurement_temperature 100.00(10)
_cell_measurement_theta_max 75.0500
_cell_measurement_theta_min 2.9170
_cell_volume 6955.14(9)
_computing_cell_refinement 'CrysAlisPro 1.171.40.21a (Rigaku OD, 2018)'
_computing_data_collection 'CrysAlisPro 1.171.40.21a (Rigaku OD, 2018)'
_computing_data_reduction 'CrysAlisPro 1.171.40.21a (Rigaku OD, 2018)'
_computing_molecular_graphics 'Olex2 (Dolomanov et al., 2009)'
_computing_publication_material 'Olex2 (Dolomanov et al., 2009)'
_computing_structure_refinement 'ShelXL (Sheldrick, 2015)'
_computing_structure_solution 'ShelXT (Sheldrick, 2015)'
_diffrn_ambient_temperature 100.00(10)
_diffrn_detector_type HyPix
_diffrn_measured_fraction_theta_full 0.995
_diffrn_measured_fraction_theta_max 0.953
_diffrn_measurement_details
;
List of Runs (angles in degrees, time in seconds):

  # Type    Start    End  Width  t~exp~   \w     \q     \k     \f   Frames
#--------------------------------------------------------------------------
  1  \w    -86.00  -6.00   0.50    0.10    --  -46.81 113.00 171.00  160
  2  \w     34.00  60.00   0.50    0.10    --   46.81-113.00  79.00   52
  3  \w   -119.00 -78.00   0.50    0.40    --  -88.50-113.00  79.00   82
  4  \w    -76.00 -50.00   0.50    0.40    --  -88.50 113.00 171.00   52
  5  \w     33.00 107.00   0.50    0.40    --  105.73-113.00  79.00  148
  6  \w    112.00 137.00   0.50    0.40    --  105.73 113.00 171.00   50
  7  \w   -109.00 -71.00   0.50    0.10    --  -46.81-125.00-120.00   76
  8  \w   -114.00 -88.00   0.50    0.10    --  -46.81-125.00 -90.00   52
  9  \w    -60.00  27.00   0.50    0.10    --  -46.81  19.00  90.00  174
 10  \w   -114.00 -77.00   0.50    0.10    --  -46.81-125.00-150.00   74
 11  \w   -160.00-130.00   0.50    0.40    --  -88.50 -94.00-150.00   60
 12  \w   -138.00-112.00   0.50    0.40    --  -88.50 -94.00 -90.00   52
 13  \w   -101.00 -74.00   0.50    0.40    --  -88.50 -45.00 120.00   54
 14  \w   -110.00 -81.00   0.50    0.40    --  -88.50 -94.00-150.00   58
 15  \w   -161.00-117.00   0.50    0.40    --  -88.50 -45.00 120.00   88
 16  \w     39.00  73.00   0.50    0.40    --  105.73 -94.00 120.00   68
 17  \w    150.00 178.00   0.50    0.40    --  105.73  45.00-120.00   56
 18  \w     92.00 142.00   0.50    0.40    --  105.73  45.00-120.00  100
 19  \w     33.00 114.00   0.50    0.40    --  105.73-125.00 -90.00  162
 20  \w     92.00 146.00   0.50    0.40    --  105.73 125.00 -90.00  108
 21  \w     35.00 107.00   0.50    0.40    --  105.73 -94.00 -60.00  144
 22  \w     88.00 160.00   0.50    0.40    --  105.73  77.00  60.00  144
 23  \w     78.00 105.00   0.50    0.40    --  105.73 -94.00 120.00   54
;
_diffrn_measurement_device 'four-circle diffractometer'
_diffrn_measurement_device_type 'XtaLAB Synergy, Dualflex, HyPix'
_diffrn_measurement_method '\w scans'
_diffrn_radiation_type CuK\a
_diffrn_radiation_wavelength 1.54184
_diffrn_reflns_av_R_equivalents 0.0420
_diffrn_reflns_av_unetI/netI 0.0375
_diffrn_reflns_Laue_measured_fraction_full 0.995
_diffrn_reflns_Laue_measured_fraction_max 0.953
_diffrn_reflns_limit_h_max 20
_diffrn_reflns_limit_h_min -20
_diffrn_reflns_limit_k_max 14
_diffrn_reflns_limit_k_min -14
_diffrn_reflns_limit_l_max 43
_diffrn_reflns_limit_l_min -43
_diffrn_reflns_number 49484
_diffrn_reflns_point_group_measured_fraction_full 0.995
_diffrn_reflns_point_group_measured_fraction_max 0.953
_diffrn_reflns_theta_full 67.684
_diffrn_reflns_theta_max 75.941
_diffrn_reflns_theta_min 2.921
_exptl_absorpt_coefficient_mu 10.644
_exptl_absorpt_correction_T_max 1.00000
_exptl_absorpt_correction_T_min 0.57341
_exptl_absorpt_correction_type multi-scan
_exptl_absorpt_process_details
;
CrysAlisPro 1.171.40.21a (Rigaku Oxford Diffraction, 2018)
Empirical absorption correction using spherical harmonics,
 implemented in SCALE3 ABSPACK scaling algorithm.
;
_exptl_crystal_colour 'clear yellow'
_exptl_crystal_colour_lustre clear
_exptl_crystal_colour_primary yellow
_exptl_crystal_density_diffrn 1.711
_exptl_crystal_description block
_exptl_crystal_F_000 3544
_exptl_crystal_size_max 0.2
_exptl_crystal_size_mid 0.2
_exptl_crystal_size_min 0.1
_refine_diff_density_max 1.010
_refine_diff_density_min -1.027
_refine_diff_density_rms 0.103
_refine_ls_extinction_method none
_refine_ls_goodness_of_fit_ref 1.032
_refine_ls_hydrogen_treatment mixed
_refine_ls_matrix_type full
_refine_ls_number_parameters 838
_refine_ls_number_reflns 13832
_refine_ls_number_restraints 12
_refine_ls_restrained_S_all 1.032
_refine_ls_R_factor_all 0.0363
_refine_ls_R_factor_gt 0.0315
_refine_ls_shift/su_max 0.003
_refine_ls_shift/su_mean 0.000
_refine_ls_structure_factor_coef Fsqd
_refine_ls_weighting_details 'w=1/[\s^2^(Fo^2^)+(0.0391P)^2^+10.9395P] where P=(Fo^2^+2Fc^2^)/3'
_refine_ls_weighting_scheme calc
_refine_ls_wR_factor_gt 0.0784
_refine_ls_wR_factor_ref 0.0818
_reflns_Friedel_coverage 0.000
_reflns_number_gt 12826
_reflns_number_total 13832
_reflns_threshold_expression 'I > 2\s(I)'
_cod_data_source_file d1dt00031d3.cif
_cod_data_source_block 2c
_cod_depositor_comments 'Adding full bibliography for 7706697--7706707.cif.'
_cod_database_code 7706701
_shelx_shelxl_version_number 2018/3
_shelx_space_group_comment
;
The symmetry employed for this shelxl refinement is uniquely defined
by the following loop, which should always be used as a source of
symmetry information in preference to the above space-group names.
They are only intended as comments.
;
_shelx_estimated_absorpt_t_max 0.416
_shelx_estimated_absorpt_t_min 0.225
_olex2_refinement_description
;
1. Fixed Uiso
 At 1.2 times of:
  All C(H) groups, All C(H,H) groups
2. Restrained distances
 Cu1-H \\sim Cu2-H \\sim Cu4-H \\sim Cu3-H
 with sigma of 0.02
3. Uiso/Uaniso restraints and constraints
Uanis(H) \\sim Ueq: with sigma of 0.02 and sigma for terminal atoms of 0.04
4.a Secondary CH2 refined with riding coordinates:
 C69(H69A,H69B)
4.b Aromatic/amide H refined with riding coordinates:
 C64(H64), C51(H51), C19(H19), C20(H20), C26(H26), C2(H2), C5(H5), C4(H4),
 C23(H23), C53(H53), C16(H16), C50(H50), C68(H68), C56(H56), C24(H24), C65(H65),
  C39(H39), C48(H48), C54(H54), C62(H62), C49(H49), C59(H59), C25(H25),
 C22(H22), C21(H21), C47(H47), C7(H7), C15(H15), C29(H29), C11(H11), C66(H66),
 C3(H3), C60(H60), C55(H55), C43(H43), C12(H12), C30(H30), C10(H10), C13(H13),
 C61(H61), C41(H41), C67(H67), C8(H8), C9(H9), C45(H45), C58(H58), C33(H33),
 C14(H14), C35(H35), C44(H44), C31(H31), C42(H42), C32(H32), C36(H36), C38(H38),
  C37(H37)
;
_olex2_submission_special_instructions 'No special instructions were received'
_oxdiff_exptl_absorpt_empirical_details
;
Empirical correction (ABSPACK) includes:
- Absorption correction using spherical harmonics
- Frame scaling
;

loop_
_space_group_symop_operation_xyz
'x, y, z'
'-x+1/2, y+1/2, -z+1/2'
'-x, -y, -z'
'x-1/2, -y-1/2, z-1/2'

loop_
_atom_site_label
_atom_site_type_symbol
_atom_site_fract_x
_atom_site_fract_y
_atom_site_fract_z
_atom_site_U_iso_or_equiv
_atom_site_adp_type
_atom_site_occupancy
_atom_site_site_symmetry_order
_atom_site_calc_flag
_atom_site_refinement_flags_posn
_atom_site_refinement_flags_adp
_atom_site_refinement_flags_occupancy
_atom_site_disorder_assembly
_atom_site_disorder_group
I1 I 0.16935(2) 0.20286(2) 0.32672(2) 0.01631(5) Uani 1 1 d . . . . .
I2 I 0.10049(2) 0.63885(2) 0.44068(2) 0.02004(5) Uani 1 1 d . . . . .
Cu1 Cu 0.21449(2) 0.30430(3) 0.39201(2) 0.01429(9) Uani 1 1 d D . . . .
Cu2 Cu 0.11929(2) 0.40918(3) 0.34149(2) 0.01461(9) Uani 1 1 d D . . . .
Cu4 Cu 0.20827(2) 0.55640(3) 0.39035(2) 0.01489(9) Uani 1 1 d D . . . .
Cu3 Cu 0.10528(3) 0.42369(4) 0.42591(2) 0.01623(9) Uani 1 1 d D . . . .
P4 P 0.33400(4) 0.53610(6) 0.41685(2) 0.01481(14) Uani 1 1 d . . . . .
P1 P 0.19468(4) 0.18646(6) 0.43992(2) 0.01447(14) Uani 1 1 d . . . . .
P2 P -0.01833(4) 0.40786(7) 0.34380(2) 0.01718(15) Uani 1 1 d . . . . .
P3 P 0.17795(4) 0.51962(6) 0.29869(2) 0.01482(14) Uani 1 1 d . . . . .
P5 P 0.69090(5) 1.01570(7) 0.38882(3) 0.02506(18) Uani 1 1 d . . . . .
Cl1 Cl 0.64815(7) 1.38292(11) 0.32726(4) 0.0570(3) Uani 1 1 d . . . . .
Cl2 Cl 0.62955(9) 1.25857(15) 0.25637(4) 0.0740(4) Uani 1 1 d . . . . .
F1 F 0.67358(14) 1.14636(18) 0.38397(8) 0.0448(6) Uani 1 1 d . . . A 2
F2 F 0.60091(14) 0.9989(2) 0.40276(9) 0.0521(7) Uani 1 1 d . . . B 2
N2 N 0.14525(15) 0.3596(2) 0.48044(7) 0.0159(5) Uani 1 1 d . . . . .
N1 N 0.34010(15) 0.3202(2) 0.39138(7) 0.0148(5) Uani 1 1 d . . . . .
F3 F 0.72443(18) 1.0369(2) 0.43109(7) 0.0535(7) Uani 1 1 d . . . C 2
N4 N 0.18707(15) 0.6816(2) 0.35067(7) 0.0178(5) Uani 1 1 d . . . . .
N3 N -0.01222(15) 0.3614(2) 0.41971(7) 0.0164(5) Uani 1 1 d . . . . .
C63 C 0.41401(18) 0.6309(2) 0.40269(9) 0.0184(6) Uani 1 1 d . . . . .
C52 C 0.16960(18) 0.6655(3) 0.31304(8) 0.0174(6) Uani 1 1 d . . . . .
C1 C 0.38534(17) 0.4023(2) 0.40810(8) 0.0167(6) Uani 1 1 d . . . . .
C17 C 0.10948(18) 0.0889(2) 0.43758(9) 0.0189(6) Uani 1 1 d . . . . .
C18 C 0.18015(17) 0.2589(2) 0.48504(8) 0.0156(5) Uani 1 1 d . . . . .
C64 C 0.47631(18) 0.6715(3) 0.42721(10) 0.0213(6) Uani 1 1 d . . . . .
H64 H 0.476450 0.655795 0.453062 0.026 Uiso 1 1 calc R U . . .
C27 C -0.05833(18) 0.3471(3) 0.38720(8) 0.0174(6) Uani 1 1 d . . . . .
C51 C 0.33155(19) 0.4197(3) 0.30453(8) 0.0188(6) Uani 1 1 d . . . . .
H51 H 0.305434 0.362540 0.316949 0.023 Uiso 1 1 calc R U . . .
C19 C 0.20018(19) 0.2141(3) 0.52074(9) 0.0205(6) Uani 1 1 d . . . . .
H19 H 0.224714 0.144591 0.523014 0.025 Uiso 1 1 calc R U . . .
C20 C 0.18281(19) 0.2751(3) 0.55283(9) 0.0217(6) Uani 1 1 d . . . . .
H20 H 0.195963 0.247376 0.576966 0.026 Uiso 1 1 calc R U . . .
C40 C 0.13066(19) 0.5151(3) 0.25094(9) 0.0199(6) Uani 1 1 d . . . . .
C26 C -0.13379(19) 0.2952(3) 0.38717(9) 0.0237(7) Uani 1 1 d . . . . .
H26 H -0.164084 0.285926 0.364462 0.028 Uiso 1 1 calc R U . . .
C34 C -0.07039(19) 0.3261(3) 0.30621(9) 0.0243(7) Uani 1 1 d . . . . .
C2 C 0.46854(19) 0.3895(3) 0.41581(10) 0.0246(7) Uani 1 1 d . . . . .
H2 H 0.498122 0.446118 0.427974 0.030 Uiso 1 1 calc R U . . .
C5 C 0.37932(18) 0.2273(2) 0.38055(8) 0.0170(6) Uani 1 1 d . . . . .
H5 H 0.348987 0.171596 0.368293 0.020 Uiso 1 1 calc R U . . .
C46 C 0.28699(18) 0.5113(3) 0.29090(8) 0.0177(6) Uani 1 1 d . . . . .
C6 C 0.28390(18) 0.0981(3) 0.44857(8) 0.0184(6) Uani 1 1 d . . . . .
C4 C 0.46166(19) 0.2110(3) 0.38675(9) 0.0210(6) Uani 1 1 d . . . . .
H4 H 0.486236 0.146148 0.378537 0.025 Uiso 1 1 calc R U . . .
C23 C -0.04361(19) 0.3250(3) 0.45221(9) 0.0197(6) Uani 1 1 d . . . . .
H23 H -0.013037 0.335532 0.474776 0.024 Uiso 1 1 calc R U . . .
C53 C 0.1457(2) 0.7529(3) 0.28915(9) 0.0225(6) Uani 1 1 d . . . . .
H53 H 0.134531 0.740076 0.263415 0.027 Uiso 1 1 calc R U . . .
C16 C 0.04913(19) 0.1017(3) 0.40910(9) 0.0203(6) Uani 1 1 d . . . . .
H16 H 0.053616 0.158213 0.391302 0.024 Uiso 1 1 calc R U . . .
C50 C 0.41502(19) 0.4139(3) 0.29953(9) 0.0224(6) Uani 1 1 d . . . . .
H50 H 0.444636 0.352946 0.308710 0.027 Uiso 1 1 calc R U . . .
C68 C 0.4146(2) 0.6567(3) 0.36395(9) 0.0237(7) Uani 1 1 d . . . . .
H68 H 0.372565 0.631668 0.347561 0.028 Uiso 1 1 calc R U . . .
C56 C 0.1824(2) 0.7854(3) 0.36409(9) 0.0226(6) Uani 1 1 d . . . . .
H56 H 0.196776 0.797642 0.389583 0.027 Uiso 1 1 calc R U . . .
C57 C 0.33674(18) 0.5495(3) 0.46838(9) 0.0187(6) Uani 1 1 d . . . . .
C24 C -0.1181(2) 0.2732(3) 0.45406(9) 0.0241(7) Uani 1 1 d . . . . .
H24 H -0.136939 0.249468 0.477216 0.029 Uiso 1 1 calc R U . . .
C65 C 0.5383(2) 0.7360(3) 0.41259(10) 0.0259(7) Uani 1 1 d . . . . .
H65 H 0.579448 0.763899 0.428901 0.031 Uiso 1 1 calc R U . . .
C39 C -0.0665(2) 0.2104(3) 0.30791(10) 0.0270(7) Uani 1 1 d . . . . .
H39 H -0.040568 0.175975 0.328759 0.032 Uiso 1 1 calc R U . . .
C48 C 0.41001(19) 0.5893(3) 0.26681(9) 0.0217(6) Uani 1 1 d . . . . .
H48 H 0.436030 0.645575 0.253898 0.026 Uiso 1 1 calc R U . . .
C54 C 0.1386(2) 0.8586(3) 0.30378(10) 0.0249(7) Uani 1 1 d . . . . .
H54 H 0.121580 0.917270 0.288199 0.030 Uiso 1 1 calc R U . . .
C62 C 0.34600(19) 0.4595(3) 0.49272(9) 0.0229(6) Uani 1 1 d . . . . .
H62 H 0.356117 0.389120 0.483067 0.027 Uiso 1 1 calc R U . . .
C49 C 0.45424(19) 0.4990(3) 0.28085(9) 0.0232(6) Uani 1 1 d . . . . .
H49 H 0.510116 0.495275 0.277768 0.028 Uiso 1 1 calc R U . . .
C59 C 0.3191(2) 0.6702(3) 0.52237(10) 0.0278(7) Uani 1 1 d . . . . .
H59 H 0.311668 0.740927 0.532293 0.033 Uiso 1 1 calc R U . . .
C25 C -0.1641(2) 0.2572(3) 0.42084(10) 0.0265(7) Uani 1 1 d . . . . .
H25 H -0.214368 0.221768 0.421049 0.032 Uiso 1 1 calc R U . . .
C28 C -0.07250(19) 0.5415(3) 0.34312(9) 0.0229(6) Uani 1 1 d . . . . .
C22 C 0.12850(19) 0.4173(3) 0.51185(9) 0.0217(6) Uani 1 1 d . . . . .
H22 H 0.104290 0.486823 0.508945 0.026 Uiso 1 1 calc R U . . .
C21 C 0.1456(2) 0.3781(3) 0.54841(9) 0.0231(6) Uani 1 1 d . . . . .
H21 H 0.132320 0.419933 0.569467 0.028 Uiso 1 1 calc R U . . .
C47 C 0.32700(19) 0.5958(3) 0.27203(9) 0.0197(6) Uani 1 1 d . . . . .
H47 H 0.297711 0.657045 0.262879 0.024 Uiso 1 1 calc R U . . .
C7 C 0.2905(2) 0.0011(3) 0.42691(9) 0.0237(6) Uani 1 1 d . . . . .
H7 H 0.245576 -0.024308 0.412437 0.028 Uiso 1 1 calc R U . . .
C15 C -0.0179(2) 0.0313(3) 0.40682(10) 0.0279(7) Uani 1 1 d . . . . .
H15 H -0.058243 0.040498 0.387738 0.033 Uiso 1 1 calc R U . . .
C29 C -0.0273(2) 0.6385(3) 0.34691(9) 0.0252(7) Uani 1 1 d . . . . .
H29 H 0.029325 0.634834 0.348903 0.030 Uiso 1 1 calc R U . . .
C11 C 0.3518(2) 0.1338(3) 0.47008(9) 0.0245(7) Uani 1 1 d . . . . .
H11 H 0.348538 0.197807 0.484750 0.029 Uiso 1 1 calc R U . . .
C66 C 0.5393(2) 0.7586(3) 0.37430(11) 0.0283(7) Uani 1 1 d . . . . .
H66 H 0.581510 0.800324 0.364814 0.034 Uiso 1 1 calc R U . . .
C3 C 0.5076(2) 0.2928(3) 0.40545(10) 0.0262(7) Uani 1 1 d . . . . .
H3 H 0.563015 0.282920 0.410881 0.031 Uiso 1 1 calc R U . . .
C60 C 0.3267(2) 0.5796(3) 0.54640(10) 0.0305(8) Uani 1 1 d . . . . .
H60 H 0.322760 0.589161 0.572455 0.037 Uiso 1 1 calc R U . . .
C55 C 0.1573(2) 0.8759(3) 0.34192(10) 0.0253(7) Uani 1 1 d . . . . .
H55 H 0.153131 0.946278 0.352549 0.030 Uiso 1 1 calc R U . . .
C43 C 0.0506(2) 0.4870(3) 0.18014(9) 0.0286(7) Uani 1 1 d . . . . .
H43 H 0.023716 0.476663 0.156612 0.034 Uiso 1 1 calc R U . . .
C12 C 0.1026(2) 0.0035(3) 0.46423(10) 0.0268(7) Uani 1 1 d . . . . .
H12 H 0.142596 -0.005905 0.483485 0.032 Uiso 1 1 calc R U . . .
C30 C -0.0660(2) 0.7416(3) 0.34774(10) 0.0322(8) Uani 1 1 d . . . . .
H30 H -0.035249 0.806269 0.350102 0.039 Uiso 1 1 calc R U . . .
C10 C 0.4243(2) 0.0750(3) 0.46991(10) 0.0292(7) Uani 1 1 d . . . . .
H10 H 0.469323 0.099449 0.484538 0.035 Uiso 1 1 calc R U . . .
C13 C 0.0357(2) -0.0669(3) 0.46172(11) 0.0320(8) Uani 1 1 d . . . . .
H13 H 0.031066 -0.123940 0.479329 0.038 Uiso 1 1 calc R U . . .
C61 C 0.3401(2) 0.4748(3) 0.53183(10) 0.0289(7) Uani 1 1 d . . . . .
H61 H 0.345166 0.414219 0.548142 0.035 Uiso 1 1 calc R U . . .
C41 C 0.0497(2) 0.5451(3) 0.24528(10) 0.0303(8) Uani 1 1 d . . . . .
H41 H 0.021644 0.574452 0.265342 0.036 Uiso 1 1 calc R U . . .
C67 C 0.4773(2) 0.7194(3) 0.34987(10) 0.0293(7) Uani 1 1 d . . . . .
H67 H 0.477877 0.735112 0.324034 0.035 Uiso 1 1 calc R U . . .
C8 C 0.3629(2) -0.0574(3) 0.42676(10) 0.0286(7) Uani 1 1 d . . . . .
H8 H 0.366447 -0.121835 0.412333 0.034 Uiso 1 1 calc R U . . .
C9 C 0.4299(2) -0.0202(3) 0.44799(10) 0.0296(8) Uani 1 1 d . . . . .
H9 H 0.478916 -0.058866 0.447616 0.036 Uiso 1 1 calc R U . . .
C45 C 0.1713(2) 0.4721(3) 0.22058(10) 0.0315(8) Uani 1 1 d . . . . .
H45 H 0.226013 0.452752 0.223764 0.038 Uiso 1 1 calc R U . . .
C58 C 0.32267(19) 0.6554(3) 0.48341(9) 0.0226(6) Uani 1 1 d . . . . .
H58 H 0.315679 0.715962 0.467182 0.027 Uiso 1 1 calc R U . . .
C33 C -0.1573(2) 0.5478(3) 0.34099(10) 0.0306(8) Uani 1 1 d . . . . .
H33 H -0.188385 0.483326 0.338802 0.037 Uiso 1 1 calc R U . . .
C14 C -0.0237(2) -0.0533(3) 0.43350(11) 0.0319(8) Uani 1 1 d . . . . .
H14 H -0.068253 -0.100986 0.432182 0.038 Uiso 1 1 calc R U . . .
C35 C -0.1078(2) 0.3761(4) 0.27429(10) 0.0350(8) Uani 1 1 d . . . . .
H35 H -0.110915 0.453121 0.272762 0.042 Uiso 1 1 calc R U . . .
C44 C 0.1311(2) 0.4577(4) 0.18549(11) 0.0367(9) Uani 1 1 d . . . . .
H44 H 0.158833 0.427949 0.165409 0.044 Uiso 1 1 calc R U . . .
C31 C -0.1493(2) 0.7476(3) 0.34509(10) 0.0350(9) Uani 1 1 d . . . . .
H31 H -0.175233 0.816316 0.345267 0.042 Uiso 1 1 calc R U . . .
C42 C 0.0099(2) 0.5320(3) 0.20993(11) 0.0339(8) Uani 1 1 d . . . . .
H42 H -0.044283 0.553474 0.206361 0.041 Uiso 1 1 calc R U . . .
C32 C -0.1948(2) 0.6508(4) 0.34214(11) 0.0377(9) Uani 1 1 d . . . . .
H32 H -0.251412 0.655056 0.340912 0.045 Uiso 1 1 calc R U . . .
C36 C -0.1408(3) 0.3109(4) 0.24456(11) 0.0459(11) Uani 1 1 d . . . . .
H36 H -0.164521 0.344784 0.223071 0.055 Uiso 1 1 calc R U . . .
C38 C -0.1013(2) 0.1460(4) 0.27862(12) 0.0376(9) Uani 1 1 d . . . . .
H38 H -0.099747 0.068864 0.280365 0.045 Uiso 1 1 calc R U . . .
C37 C -0.1381(3) 0.1958(4) 0.24703(12) 0.0447(11) Uani 1 1 d . . . . .
H37 H -0.160977 0.152491 0.227478 0.054 Uiso 1 1 calc R U . . .
C69 C 0.6771(4) 1.2632(6) 0.30220(15) 0.0647(15) Uani 1 1 d . . . . .
H69A H 0.735806 1.262977 0.300084 0.078 Uiso 1 1 calc R U . . .
H69B H 0.662374 1.197417 0.316266 0.078 Uiso 1 1 calc R U . . .
H H 0.1635(9) 0.4277(9) 0.3864(3) 0.041(12) Uani 1 1 d D U . . .
F4 F 0.70768(14) 0.88619(19) 0.39311(9) 0.0514(7) Uani 1 1 d . . . D 1
F5 F 0.77978(14) 1.0347(2) 0.37372(8) 0.0511(7) Uani 1 1 d . . . E 1
F6 F 0.65663(18) 0.9949(2) 0.34626(8) 0.0565(7) Uani 1 1 d . . . F 1

loop_
_atom_site_aniso_label
_atom_site_aniso_U_11
_atom_site_aniso_U_22
_atom_site_aniso_U_33
_atom_site_aniso_U_23
_atom_site_aniso_U_13
_atom_site_aniso_U_12
I1 0.01964(9) 0.01413(9) 0.01512(9) -0.00311(6) 0.00039(7) -0.00103(6)
I2 0.02459(10) 0.01617(10) 0.01956(10) -0.00286(7) 0.00328(7) 0.00179(7)
Cu1 0.0151(2) 0.0137(2) 0.0141(2) 0.00067(15) 0.00032(15) 0.00077(15)
Cu2 0.0140(2) 0.0156(2) 0.0142(2) 0.00160(16) 0.00025(15) -0.00016(15)
Cu4 0.0151(2) 0.0136(2) 0.0158(2) 0.00076(15) -0.00123(15) 0.00023(15)
Cu3 0.0160(2) 0.0158(2) 0.0170(2) -0.00105(16) 0.00102(16) -0.00004(16)
P4 0.0143(3) 0.0122(3) 0.0177(3) -0.0012(3) -0.0018(3) 0.0001(3)
P1 0.0173(3) 0.0121(3) 0.0140(3) 0.0011(3) 0.0004(3) 0.0010(3)
P2 0.0140(3) 0.0231(4) 0.0143(3) -0.0011(3) -0.0009(3) -0.0004(3)
P3 0.0166(3) 0.0151(3) 0.0127(3) 0.0024(3) 0.0007(3) -0.0002(3)
P5 0.0180(4) 0.0192(4) 0.0375(5) -0.0007(3) -0.0045(3) -0.0004(3)
Cl1 0.0400(6) 0.0689(8) 0.0612(7) 0.0085(6) -0.0085(5) -0.0057(5)
Cl2 0.0702(8) 0.1093(12) 0.0417(6) 0.0125(7) -0.0076(6) -0.0225(8)
F1 0.0388(13) 0.0224(11) 0.0716(17) 0.0035(10) -0.0147(11) -0.0018(9)
F2 0.0294(12) 0.0364(13) 0.092(2) -0.0124(13) 0.0178(12) -0.0085(10)
N2 0.0155(12) 0.0167(12) 0.0154(12) 0.0002(9) -0.0020(9) -0.0007(9)
N1 0.0174(12) 0.0133(11) 0.0136(11) 0.0002(9) -0.0003(9) -0.0014(9)
F3 0.0729(18) 0.0469(15) 0.0392(13) 0.0061(11) -0.0141(12) -0.0201(13)
N4 0.0194(12) 0.0152(12) 0.0188(12) 0.0014(10) -0.0005(9) -0.0004(10)
N3 0.0166(12) 0.0153(12) 0.0172(12) -0.0016(9) 0.0010(9) 0.0007(9)
C63 0.0194(14) 0.0117(14) 0.0242(15) -0.0029(11) 0.0015(11) 0.0007(11)
C52 0.0185(14) 0.0153(14) 0.0184(14) 0.0031(11) 0.0000(11) -0.0016(11)
C1 0.0148(13) 0.0161(14) 0.0192(14) 0.0004(11) -0.0003(11) -0.0002(11)
C17 0.0214(15) 0.0124(14) 0.0233(15) -0.0028(11) 0.0064(12) -0.0009(11)
C18 0.0141(13) 0.0156(14) 0.0172(14) 0.0012(11) 0.0016(10) -0.0013(11)
C64 0.0164(14) 0.0170(15) 0.0299(17) -0.0007(12) -0.0044(12) -0.0016(11)
C27 0.0153(13) 0.0189(14) 0.0179(14) -0.0040(11) 0.0003(11) 0.0014(11)
C51 0.0215(15) 0.0178(14) 0.0169(14) 0.0022(11) 0.0004(11) -0.0027(11)
C19 0.0245(15) 0.0174(15) 0.0195(15) 0.0030(12) 0.0007(12) 0.0022(12)
C20 0.0231(15) 0.0264(16) 0.0158(14) 0.0043(12) 0.0007(11) -0.0029(13)
C40 0.0211(15) 0.0189(15) 0.0196(15) 0.0034(12) -0.0018(11) -0.0005(12)
C26 0.0184(15) 0.0321(18) 0.0206(15) -0.0071(13) 0.0015(12) -0.0049(13)
C34 0.0163(14) 0.0379(19) 0.0188(15) -0.0049(13) 0.0030(11) -0.0035(13)
C2 0.0195(15) 0.0181(15) 0.0356(18) -0.0042(13) -0.0053(13) 0.0011(12)
C5 0.0179(14) 0.0140(14) 0.0190(14) -0.0012(11) -0.0007(11) 0.0005(11)
C46 0.0212(15) 0.0210(15) 0.0111(13) -0.0021(11) 0.0009(10) -0.0012(12)
C6 0.0209(15) 0.0169(14) 0.0173(14) 0.0037(11) 0.0009(11) 0.0010(11)
C4 0.0212(15) 0.0175(15) 0.0244(16) -0.0009(12) 0.0010(12) 0.0038(12)
C23 0.0219(15) 0.0216(15) 0.0156(14) -0.0015(12) 0.0015(11) -0.0008(12)
C53 0.0262(16) 0.0211(16) 0.0202(15) 0.0071(12) -0.0002(12) -0.0006(13)
C16 0.0213(15) 0.0165(15) 0.0234(15) -0.0012(12) 0.0041(12) -0.0021(12)
C50 0.0193(15) 0.0253(16) 0.0224(15) 0.0020(12) 0.0001(12) 0.0014(12)
C68 0.0284(17) 0.0177(15) 0.0251(16) -0.0011(12) 0.0011(13) -0.0064(13)
C56 0.0284(16) 0.0161(15) 0.0231(16) -0.0001(12) -0.0021(12) -0.0031(12)
C57 0.0133(13) 0.0221(15) 0.0203(15) -0.0021(12) -0.0029(11) -0.0010(11)
C24 0.0258(16) 0.0257(16) 0.0214(15) -0.0026(13) 0.0067(12) -0.0042(13)
C65 0.0222(16) 0.0164(15) 0.0387(19) -0.0008(13) -0.0048(13) -0.0035(12)
C39 0.0184(15) 0.0363(19) 0.0262(17) -0.0106(14) 0.0014(12) -0.0005(13)
C48 0.0232(15) 0.0245(16) 0.0174(14) 0.0009(12) 0.0020(12) -0.0038(12)
C54 0.0287(17) 0.0169(15) 0.0291(17) 0.0107(13) -0.0001(13) 0.0031(12)
C62 0.0183(15) 0.0253(16) 0.0247(16) 0.0018(13) -0.0030(12) -0.0013(12)
C49 0.0158(14) 0.0332(18) 0.0206(15) -0.0003(13) 0.0005(11) -0.0029(13)
C59 0.0248(16) 0.0348(19) 0.0240(16) -0.0096(14) 0.0023(13) -0.0026(14)
C25 0.0220(16) 0.0299(18) 0.0280(17) -0.0090(14) 0.0069(13) -0.0107(13)
C28 0.0211(15) 0.0311(18) 0.0164(14) 0.0011(13) -0.0003(11) 0.0036(13)
C22 0.0225(15) 0.0223(16) 0.0200(15) -0.0052(12) -0.0002(12) 0.0042(12)
C21 0.0249(16) 0.0274(17) 0.0172(15) -0.0044(12) 0.0022(12) 0.0017(13)
C47 0.0230(15) 0.0196(15) 0.0166(14) 0.0021(12) 0.0008(11) -0.0025(12)
C7 0.0296(17) 0.0187(15) 0.0226(15) -0.0009(12) -0.0012(12) 0.0042(13)
C15 0.0223(16) 0.0282(18) 0.0334(18) -0.0083(14) 0.0058(13) -0.0067(13)
C29 0.0234(16) 0.0304(18) 0.0217(16) -0.0012(13) 0.0023(12) 0.0061(13)
C11 0.0262(16) 0.0249(17) 0.0222(16) 0.0001(13) -0.0018(12) 0.0047(13)
C66 0.0255(17) 0.0176(16) 0.042(2) 0.0002(14) 0.0069(14) -0.0064(13)
C3 0.0187(15) 0.0220(16) 0.0372(19) -0.0049(14) -0.0047(13) 0.0026(12)
C60 0.0201(16) 0.052(2) 0.0195(16) -0.0006(15) -0.0016(12) -0.0053(15)
C55 0.0325(18) 0.0105(14) 0.0327(18) 0.0014(12) 0.0018(14) -0.0001(12)
C43 0.0397(19) 0.0277(18) 0.0174(15) 0.0020(13) -0.0100(13) -0.0060(15)
C12 0.0367(19) 0.0190(16) 0.0249(16) 0.0037(13) 0.0049(14) -0.0019(14)
C30 0.039(2) 0.0319(19) 0.0259(17) -0.0032(14) 0.0050(14) 0.0074(16)
C10 0.0253(17) 0.0341(19) 0.0275(17) 0.0034(14) -0.0056(13) 0.0057(14)
C13 0.042(2) 0.0180(16) 0.037(2) 0.0034(14) 0.0145(16) -0.0041(14)
C61 0.0222(16) 0.039(2) 0.0250(17) 0.0114(15) -0.0048(13) -0.0040(14)
C41 0.0255(17) 0.045(2) 0.0209(16) 0.0004(15) 0.0005(13) 0.0039(15)
C67 0.0341(19) 0.0256(17) 0.0288(17) -0.0013(14) 0.0079(14) -0.0101(14)
C8 0.040(2) 0.0213(16) 0.0243(16) 0.0023(13) 0.0038(14) 0.0119(14)
C9 0.0303(18) 0.0313(19) 0.0275(17) 0.0076(14) 0.0039(13) 0.0165(15)
C45 0.0245(17) 0.043(2) 0.0268(17) -0.0071(15) -0.0019(13) 0.0027(15)
C58 0.0229(15) 0.0220(16) 0.0226(16) -0.0019(12) -0.0010(12) 0.0005(12)
C33 0.0235(17) 0.039(2) 0.0288(18) 0.0003(15) -0.0037(13) 0.0050(15)
C14 0.0300(18) 0.0240(17) 0.043(2) -0.0064(15) 0.0136(15) -0.0111(14)
C35 0.035(2) 0.048(2) 0.0211(17) -0.0010(16) -0.0048(14) -0.0040(17)
C44 0.041(2) 0.047(2) 0.0223(17) -0.0109(16) -0.0011(15) 0.0000(18)
C31 0.042(2) 0.040(2) 0.0230(17) 0.0028(15) 0.0030(15) 0.0208(17)
C42 0.0302(19) 0.042(2) 0.0290(18) 0.0032(16) -0.0090(14) 0.0050(16)
C32 0.0254(18) 0.057(3) 0.0305(19) 0.0037(17) -0.0016(14) 0.0163(17)
C36 0.040(2) 0.074(3) 0.0231(19) -0.0077(19) -0.0096(16) -0.008(2)
C38 0.0252(18) 0.046(2) 0.041(2) -0.0216(18) 0.0044(15) -0.0032(16)
C37 0.035(2) 0.069(3) 0.029(2) -0.023(2) -0.0048(16) -0.006(2)
C69 0.062(3) 0.090(4) 0.041(3) 0.010(3) -0.004(2) 0.002(3)
H 0.02(2) 0.06(3) 0.04(2) 0.01(2) 0.005(19) 0.01(2)
F4 0.0323(12) 0.0215(11) 0.099(2) -0.0012(12) -0.0151(13) 0.0035(9)
F5 0.0292(12) 0.0507(15) 0.0741(18) -0.0189(13) 0.0113(11) -0.0140(11)
F6 0.0634(17) 0.0560(16) 0.0480(15) -0.0044(12) -0.0230(13) -0.0210(13)

loop_
_atom_type_symbol
_atom_type_description
_atom_type_scat_dispersion_real
_atom_type_scat_dispersion_imag
_atom_type_scat_source
C C 0.0181 0.0091 'International Tables Vol C Tables 4.2.6.8 and 6.1.1.4'
H H 0.0000 0.0000 'International Tables Vol C Tables 4.2.6.8 and 6.1.1.4'
Cl Cl 0.3639 0.7018 'International Tables Vol C Tables 4.2.6.8 and 6.1.1.4'
Cu Cu -1.9646 0.5888 'International Tables Vol C Tables 4.2.6.8 and 6.1.1.4'
F F 0.0727 0.0534 'International Tables Vol C Tables 4.2.6.8 and 6.1.1.4'
I I -0.3257 6.8362 'International Tables Vol C Tables 4.2.6.8 and 6.1.1.4'
N N 0.0311 0.0180 'International Tables Vol C Tables 4.2.6.8 and 6.1.1.4'
P P 0.2955 0.4335 'International Tables Vol C Tables 4.2.6.8 and 6.1.1.4'

loop_
_geom_angle_atom_site_label_1
_geom_angle_atom_site_label_2
_geom_angle_atom_site_label_3
_geom_angle
_geom_angle_site_symmetry_1
_geom_angle_site_symmetry_3
_geom_angle_publ_flag
Cu2 I1 Cu1 59.054(13) . . ?
Cu3 I2 Cu4 59.552(13) . . ?
I1 Cu1 Cu4 115.521(16) . . ?
I1 Cu1 H 100.4(4) . . ?
Cu2 Cu1 I1 60.359(13) . . ?
Cu2 Cu1 Cu4 59.373(15) . . ?
Cu2 Cu1 H 40.1(4) . . ?
Cu4 Cu1 H 27.8(5) . . ?
Cu3 Cu1 I1 118.081(18) . . ?
Cu3 Cu1 Cu2 69.424(16) . . ?
Cu3 Cu1 Cu4 55.880(15) . . ?
Cu3 Cu1 H 40.3(4) . . ?
P1 Cu1 I1 108.34(2) . . ?
P1 Cu1 Cu2 135.22(3) . . ?
P1 Cu1 Cu4 129.90(3) . . ?
P1 Cu1 Cu3 83.03(2) . . ?
P1 Cu1 H 123.3(4) . . ?
N1 Cu1 I1 105.71(7) . . ?
N1 Cu1 Cu2 120.61(7) . . ?
N1 Cu1 Cu4 86.56(7) . . ?
N1 Cu1 Cu3 130.87(7) . . ?
N1 Cu1 P1 104.15(7) . . ?
N1 Cu1 H 113.6(5) . . ?
I1 Cu2 Cu4 122.982(17) . . ?
I1 Cu2 Cu3 106.553(16) . . ?
I1 Cu2 H 100.2(4) . . ?
Cu1 Cu2 I1 60.586(13) . . ?
Cu1 Cu2 Cu4 67.318(15) . . ?
Cu1 Cu2 Cu3 55.100(14) . . ?
Cu1 Cu2 H 39.7(4) . . ?
Cu4 Cu2 Cu3 54.596(14) . . ?
Cu4 Cu2 H 34.6(4) . . ?
Cu3 Cu2 H 29.6(5) . . ?
P2 Cu2 I1 108.45(3) . . ?
P2 Cu2 Cu1 122.36(3) . . ?
P2 Cu2 Cu4 118.15(3) . . ?
P2 Cu2 Cu3 81.05(2) . . ?
P2 Cu2 H 110.4(5) . . ?
P3 Cu2 I1 105.82(2) . . ?
P3 Cu2 Cu1 118.32(3) . . ?
P3 Cu2 Cu4 79.25(2) . . ?
P3 Cu2 Cu3 133.00(3) . . ?
P3 Cu2 P2 118.95(3) . . ?
P3 Cu2 H 111.2(4) . . ?
I2 Cu4 Cu1 111.757(16) . . ?
I2 Cu4 Cu2 106.756(16) . . ?
I2 Cu4 H 95.3(4) . . ?
Cu1 Cu4 H 27.7(5) . . ?
Cu2 Cu4 Cu1 53.309(13) . . ?
Cu2 Cu4 H 34.8(4) . . ?
Cu3 Cu4 I2 58.304(13) . . ?
Cu3 Cu4 Cu1 54.297(14) . . ?
Cu3 Cu4 Cu2 65.875(15) . . ?
Cu3 Cu4 H 39.0(4) . . ?
P4 Cu4 I2 112.27(2) . . ?
P4 Cu4 Cu1 81.57(2) . . ?
P4 Cu4 Cu2 128.78(3) . . ?
P4 Cu4 Cu3 109.25(3) . . ?
P4 Cu4 H 108.6(5) . . ?
N4 Cu4 I2 94.53(7) . . ?
N4 Cu4 Cu1 138.01(7) . . ?
N4 Cu4 Cu2 88.73(7) . . ?
N4 Cu4 Cu3 131.13(7) . . ?
N4 Cu4 P4 118.94(7) . . ?
N4 Cu4 H 122.8(4) . . ?
I2 Cu3 Cu2 104.874(17) . . ?
I2 Cu3 Cu4 62.143(14) . . ?
I2 Cu3 H 98.8(4) . . ?
Cu1 Cu3 I2 130.715(19) . . ?
Cu1 Cu3 Cu2 55.475(14) . . ?
Cu1 Cu3 Cu4 69.823(17) . . ?
Cu1 Cu3 H 40.0(4) . . ?
Cu2 Cu3 H 29.7(4) . . ?
Cu4 Cu3 Cu2 59.529(15) . . ?
Cu4 Cu3 H 38.8(4) . . ?
N2 Cu3 I2 100.73(7) . . ?
N2 Cu3 Cu1 91.28(7) . . ?
N2 Cu3 Cu2 146.44(7) . . ?
N2 Cu3 Cu4 117.28(7) . . ?
N2 Cu3 H 125.0(5) . . ?
N3 Cu3 I2 109.82(7) . . ?
N3 Cu3 Cu1 113.96(7) . . ?
N3 Cu3 Cu2 89.22(7) . . ?
N3 Cu3 Cu4 140.43(7) . . ?
N3 Cu3 N2 102.20(10) . . ?
N3 Cu3 H 118.2(4) . . ?
C63 P4 Cu4 118.63(10) . . ?
C63 P4 C1 99.16(13) . . ?
C1 P4 Cu4 116.36(10) . . ?
C57 P4 Cu4 112.78(10) . . ?
C57 P4 C63 103.33(14) . . ?
C57 P4 C1 104.58(14) . . ?
C17 P1 Cu1 120.64(11) . . ?
C17 P1 C18 102.45(13) . . ?
C18 P1 Cu1 112.36(10) . . ?
C6 P1 Cu1 110.62(10) . . ?
C6 P1 C17 103.97(14) . . ?
C6 P1 C18 105.42(14) . . ?
C27 P2 Cu2 115.18(10) . . ?
C34 P2 Cu2 114.38(10) . . ?
C34 P2 C27 102.40(14) . . ?
C34 P2 C28 104.50(15) . . ?
C28 P2 Cu2 118.48(11) . . ?
C28 P2 C27 99.66(14) . . ?
C52 P3 Cu2 109.88(10) . . ?
C40 P3 Cu2 114.95(10) . . ?
C40 P3 C52 104.44(14) . . ?
C40 P3 C46 103.91(14) . . ?
C46 P3 Cu2 121.22(10) . . ?
C46 P3 C52 100.36(14) . . ?
F2 P5 F1 89.70(13) . . ?
F3 P5 F1 89.72(14) . . ?
F3 P5 F2 91.12(16) . . ?
F4 P5 F5 90.85(15) . . ?
F4 P5 F6 89.34(16) . . ?
F5 P5 F6 89.96(16) . . ?
C18 N2 Cu3 122.85(19) . . ?
C22 N2 Cu3 119.1(2) . . ?
C22 N2 C18 117.8(3) . . ?
C1 N1 Cu1 126.1(2) . . ?
C5 N1 Cu1 114.38(19) . . ?
C5 N1 C1 117.8(2) . . ?
C52 N4 Cu4 125.2(2) . . ?
C56 N4 Cu4 116.7(2) . . ?
C56 N4 C52 117.7(3) . . ?
C27 N3 Cu3 128.2(2) . . ?
C23 N3 Cu3 114.6(2) . . ?
C23 N3 C27 117.1(3) . . ?
C64 C63 P4 124.5(2) . . ?
C64 C63 C68 119.3(3) . . ?
C68 C63 P4 116.1(2) . . ?
N4 C52 P3 113.0(2) . . ?
N4 C52 C53 121.6(3) . . ?
C53 C52 P3 125.4(2) . . ?
N1 C1 P4 117.5(2) . . ?
N1 C1 C2 121.3(3) . . ?
C2 C1 P4 121.0(2) . . ?
C16 C17 P1 118.9(2) . . ?
C16 C17 C12 119.4(3) . . ?
C12 C17 P1 121.7(3) . . ?
N2 C18 P1 113.2(2) . . ?
N2 C18 C19 122.6(3) . . ?
C19 C18 P1 124.2(2) . . ?
C63 C64 H64 120.3 . . ?
C65 C64 C63 119.5(3) . . ?
C65 C64 H64 120.3 . . ?
N3 C27 P2 116.4(2) . . ?
N3 C27 C26 121.6(3) . . ?
C26 C27 P2 122.0(2) . . ?
C46 C51 H51 120.0 . . ?
C50 C51 H51 120.0 . . ?
C50 C51 C46 120.0(3) . . ?
C18 C19 H19 120.6 . . ?
C20 C19 C18 118.8(3) . . ?
C20 C19 H19 120.6 . . ?
C19 C20 H20 120.4 . . ?
C21 C20 C19 119.1(3) . . ?
C21 C20 H20 120.4 . . ?
C41 C40 P3 119.5(2) . . ?
C41 C40 C45 118.6(3) . . ?
C45 C40 P3 121.6(2) . . ?
C27 C26 H26 119.9 . . ?
C25 C26 C27 120.2(3) . . ?
C25 C26 H26 119.9 . . ?
C39 C34 P2 119.1(3) . . ?
C35 C34 P2 121.8(3) . . ?
C35 C34 C39 118.9(3) . . ?
C1 C2 H2 119.9 . . ?
C3 C2 C1 120.3(3) . . ?
C3 C2 H2 119.9 . . ?
N1 C5 H5 118.3 . . ?
N1 C5 C4 123.4(3) . . ?
C4 C5 H5 118.3 . . ?
C51 C46 P3 119.6(2) . . ?
C47 C46 P3 121.1(2) . . ?
C47 C46 C51 119.2(3) . . ?
C7 C6 P1 118.4(2) . . ?
C11 C6 P1 122.1(2) . . ?
C11 C6 C7 118.4(3) . . ?
C5 C4 H4 120.5 . . ?
C5 C4 C3 118.9(3) . . ?
C3 C4 H4 120.5 . . ?
N3 C23 H23 118.0 . . ?
N3 C23 C24 124.1(3) . . ?
C24 C23 H23 118.0 . . ?
C52 C53 H53 120.1 . . ?
C54 C53 C52 119.8(3) . . ?
C54 C53 H53 120.1 . . ?
C17 C16 H16 119.6 . . ?
C17 C16 C15 120.9(3) . . ?
C15 C16 H16 119.6 . . ?
C51 C50 H50 119.9 . . ?
C49 C50 C51 120.2(3) . . ?
C49 C50 H50 119.9 . . ?
C63 C68 H68 119.8 . . ?
C67 C68 C63 120.4(3) . . ?
C67 C68 H68 119.8 . . ?
N4 C56 H56 118.3 . . ?
N4 C56 C55 123.5(3) . . ?
C55 C56 H56 118.3 . . ?
C62 C57 P4 123.0(2) . . ?
C62 C57 C58 119.5(3) . . ?
C58 C57 P4 117.3(2) . . ?
C23 C24 H24 120.7 . . ?
C23 C24 C25 118.5(3) . . ?
C25 C24 H24 120.7 . . ?
C64 C65 H65 119.6 . . ?
C66 C65 C64 120.7(3) . . ?
C66 C65 H65 119.6 . . ?
C34 C39 H39 119.8 . . ?
C38 C39 C34 120.5(4) . . ?
C38 C39 H39 119.8 . . ?
C49 C48 H48 120.0 . . ?
C47 C48 H48 120.0 . . ?
C47 C48 C49 120.0(3) . . ?
C53 C54 H54 120.5 . . ?
C53 C54 C55 118.9(3) . . ?
C55 C54 H54 120.5 . . ?
C57 C62 H62 120.1 . . ?
C57 C62 C61 119.7(3) . . ?
C61 C62 H62 120.1 . . ?
C50 C49 H49 120.0 . . ?
C48 C49 C50 120.0(3) . . ?
C48 C49 H49 120.0 . . ?
C60 C59 H59 120.1 . . ?
C60 C59 C58 119.9(3) . . ?
C58 C59 H59 120.1 . . ?
C26 C25 H25 120.7 . . ?
C24 C25 C26 118.5(3) . . ?
C24 C25 H25 120.7 . . ?
C29 C28 P2 118.6(2) . . ?
C29 C28 C33 119.3(3) . . ?
C33 C28 P2 122.0(3) . . ?
N2 C22 H22 118.4 . . ?
N2 C22 C21 123.2(3) . . ?
C21 C22 H22 118.4 . . ?
C20 C21 C22 118.5(3) . . ?
C20 C21 H21 120.7 . . ?
C22 C21 H21 120.7 . . ?
C46 C47 H47 119.7 . . ?
C48 C47 C46 120.6(3) . . ?
C48 C47 H47 119.7 . . ?
C6 C7 H7 119.5 . . ?
C8 C7 C6 120.9(3) . . ?
C8 C7 H7 119.5 . . ?
C16 C15 H15 120.5 . . ?
C16 C15 C14 119.0(3) . . ?
C14 C15 H15 120.5 . . ?
C28 C29 H29 119.8 . . ?
C28 C29 C30 120.5(3) . . ?
C30 C29 H29 119.8 . . ?
C6 C11 H11 119.7 . . ?
C10 C11 C6 120.6(3) . . ?
C10 C11 H11 119.7 . . ?
C65 C66 H66 120.0 . . ?
C65 C66 C67 120.1(3) . . ?
C67 C66 H66 120.0 . . ?
C2 C3 C4 118.2(3) . . ?
C2 C3 H3 120.9 . . ?
C4 C3 H3 120.9 . . ?
C59 C60 H60 119.9 . . ?
C61 C60 C59 120.2(3) . . ?
C61 C60 H60 119.9 . . ?
C56 C55 H55 120.8 . . ?
C54 C55 C56 118.4(3) . . ?
C54 C55 H55 120.8 . . ?
C44 C43 H43 120.3 . . ?
C44 C43 C42 119.5(3) . . ?
C42 C43 H43 120.3 . . ?
C17 C12 H12 120.2 . . ?
C13 C12 C17 119.5(3) . . ?
C13 C12 H12 120.2 . . ?
C29 C30 H30 119.9 . . ?
C31 C30 C29 120.1(4) . . ?
C31 C30 H30 119.9 . . ?
C11 C10 H10 119.9 . . ?
C11 C10 C9 120.2(3) . . ?
C9 C10 H10 119.9 . . ?
C12 C13 H13 119.7 . . ?
C14 C13 C12 120.6(3) . . ?
C14 C13 H13 119.7 . . ?
C62 C61 H61 119.8 . . ?
C60 C61 C62 120.4(3) . . ?
C60 C61 H61 119.8 . . ?
C40 C41 H41 119.7 . . ?
C40 C41 C42 120.7(3) . . ?
C42 C41 H41 119.7 . . ?
C68 C67 H67 120.0 . . ?
C66 C67 C68 120.0(3) . . ?
C66 C67 H67 120.0 . . ?
C7 C8 H8 120.0 . . ?
C9 C8 C7 120.0(3) . . ?
C9 C8 H8 120.0 . . ?
C10 C9 H9 120.0 . . ?
C8 C9 C10 120.0(3) . . ?
C8 C9 H9 120.0 . . ?
C40 C45 H45 119.8 . . ?
C40 C45 C44 120.5(3) . . ?
C44 C45 H45 119.8 . . ?
C57 C58 H58 119.9 . . ?
C59 C58 C57 120.3(3) . . ?
C59 C58 H58 119.9 . . ?
C28 C33 H33 120.3 . . ?
C32 C33 C28 119.5(4) . . ?
C32 C33 H33 120.3 . . ?
C15 C14 H14 119.7 . . ?
C13 C14 C15 120.6(3) . . ?
C13 C14 H14 119.7 . . ?
C34 C35 H35 119.8 . . ?
C34 C35 C36 120.3(4) . . ?
C36 C35 H35 119.8 . . ?
C43 C44 C45 120.6(3) . . ?
C43 C44 H44 119.7 . . ?
C45 C44 H44 119.7 . . ?
C30 C31 H31 120.2 . . ?
C30 C31 C32 119.7(4) . . ?
C32 C31 H31 120.2 . . ?
C43 C42 C41 120.1(3) . . ?
C43 C42 H42 119.9 . . ?
C41 C42 H42 119.9 . . ?
C33 C32 H32 119.5 . . ?
C31 C32 C33 121.0(4) . . ?
C31 C32 H32 119.5 . . ?
C35 C36 H36 119.9 . . ?
C37 C36 C35 120.1(4) . . ?
C37 C36 H36 119.9 . . ?
C39 C38 H38 119.8 . . ?
C37 C38 C39 120.4(4) . . ?
C37 C38 H38 119.8 . . ?
C36 C37 H37 120.1 . . ?
C38 C37 C36 119.7(4) . . ?
C38 C37 H37 120.1 . . ?
Cl1 C69 H69A 109.3 . . ?
Cl1 C69 H69B 109.3 . . ?
Cl2 C69 Cl1 111.4(3) . . ?
Cl2 C69 H69A 109.3 . . ?
Cl2 C69 H69B 109.3 . . ?
H69A C69 H69B 108.0 . . ?

loop_
_geom_bond_atom_site_label_1
_geom_bond_atom_site_label_2
_geom_bond_distance
_geom_bond_site_symmetry_2
_geom_bond_publ_flag
I1 Cu1 2.6794(4) . ?
I1 Cu2 2.6734(5) . ?
I2 Cu4 2.7456(5) . ?
I2 Cu3 2.6423(5) . ?
Cu1 Cu2 2.6380(6) . ?
Cu1 Cu4 3.0354(6) . ?
Cu1 Cu3 2.6261(6) . ?
Cu1 P1 2.2390(8) . ?
Cu1 N1 2.073(2) . ?
Cu1 H 1.712(12) . ?
Cu2 Cu4 2.8309(6) . ?
Cu2 Cu3 2.9977(6) . ?
Cu2 P2 2.2657(8) . ?
Cu2 P3 2.2573(8) . ?
Cu2 H 1.726(12) . ?
Cu4 Cu3 2.6772(6) . ?
Cu4 P4 2.2420(8) . ?
Cu4 N4 2.074(3) . ?
Cu4 H 1.717(12) . ?
Cu3 N2 2.146(2) . ?
Cu3 N3 2.073(2) . ?
Cu3 H 1.724(12) . ?
P4 C63 1.826(3) . ?
P4 C1 1.849(3) . ?
P4 C57 1.821(3) . ?
P1 C17 1.826(3) . ?
P1 C18 1.837(3) . ?
P1 C6 1.825(3) . ?
P2 C27 1.842(3) . ?
P2 C34 1.831(3) . ?
P2 C28 1.837(3) . ?
P3 C52 1.833(3) . ?
P3 C40 1.822(3) . ?
P3 C46 1.827(3) . ?
P5 F1 1.605(2) . ?
P5 F2 1.591(2) . ?
P5 F3 1.585(3) . ?
P5 F4 1.588(2) . ?
P5 F5 1.592(2) . ?
P5 F6 1.598(3) . ?
Cl1 C69 1.766(7) . ?
Cl2 C69 1.763(5) . ?
N2 C18 1.348(4) . ?
N2 C22 1.345(4) . ?
N1 C1 1.355(4) . ?
N1 C5 1.354(4) . ?
N4 C52 1.358(4) . ?
N4 C56 1.338(4) . ?
N3 C27 1.356(4) . ?
N3 C23 1.350(4) . ?
C63 C64 1.398(4) . ?
C63 C68 1.400(5) . ?
C52 C53 1.393(4) . ?
C1 C2 1.390(4) . ?
C17 C16 1.388(5) . ?
C17 C12 1.399(4) . ?
C18 C19 1.394(4) . ?
C64 H64 0.9300 . ?
C64 C65 1.397(5) . ?
C27 C26 1.388(4) . ?
C51 H51 0.9300 . ?
C51 C46 1.396(4) . ?
C51 C50 1.392(4) . ?
C19 H19 0.9300 . ?
C19 C20 1.388(4) . ?
C20 H20 0.9300 . ?
C20 C21 1.388(5) . ?
C40 C41 1.384(5) . ?
C40 C45 1.386(5) . ?
C26 H26 0.9300 . ?
C26 C25 1.384(5) . ?
C34 C39 1.395(5) . ?
C34 C35 1.394(5) . ?
C2 H2 0.9300 . ?
C2 C3 1.385(5) . ?
C5 H5 0.9300 . ?
C5 C4 1.375(4) . ?
C46 C47 1.395(4) . ?
C6 C7 1.402(4) . ?
C6 C11 1.388(5) . ?
C4 H4 0.9300 . ?
C4 C3 1.389(5) . ?
C23 H23 0.9300 . ?
C23 C24 1.377(4) . ?
C53 H53 0.9300 . ?
C53 C54 1.378(5) . ?
C16 H16 0.9300 . ?
C16 C15 1.388(4) . ?
C50 H50 0.9300 . ?
C50 C49 1.391(5) . ?
C68 H68 0.9300 . ?
C68 C67 1.387(5) . ?
C56 H56 0.9300 . ?
C56 C55 1.392(5) . ?
C57 C62 1.385(5) . ?
C57 C58 1.403(5) . ?
C24 H24 0.9300 . ?
C24 C25 1.378(5) . ?
C65 H65 0.9300 . ?
C65 C66 1.377(5) . ?
C39 H39 0.9300 . ?
C39 C38 1.393(5) . ?
C48 H48 0.9300 . ?
C48 C49 1.387(5) . ?
C48 C47 1.386(4) . ?
C54 H54 0.9300 . ?
C54 C55 1.381(5) . ?
C62 H62 0.9300 . ?
C62 C61 1.398(5) . ?
C49 H49 0.9300 . ?
C59 H59 0.9300 . ?
C59 C60 1.382(5) . ?
C59 C58 1.388(5) . ?
C25 H25 0.9300 . ?
C28 C29 1.387(5) . ?
C28 C33 1.393(5) . ?
C22 H22 0.9300 . ?
C22 C21 1.388(5) . ?
C21 H21 0.9300 . ?
C47 H47 0.9300 . ?
C7 H7 0.9300 . ?
C7 C8 1.382(5) . ?
C15 H15 0.9300 . ?
C15 C14 1.391(5) . ?
C29 H29 0.9300 . ?
C29 C30 1.395(5) . ?
C11 H11 0.9300 . ?
C11 C10 1.386(5) . ?
C66 H66 0.9300 . ?
C66 C67 1.386(5) . ?
C3 H3 0.9300 . ?
C60 H60 0.9300 . ?
C60 C61 1.382(6) . ?
C55 H55 0.9300 . ?
C43 H43 0.9300 . ?
C43 C44 1.374(6) . ?
C43 C42 1.379(5) . ?
C12 H12 0.9300 . ?
C12 C13 1.388(5) . ?
C30 H30 0.9300 . ?
C30 C31 1.370(6) . ?
C10 H10 0.9300 . ?
C10 C9 1.387(5) . ?
C13 H13 0.9300 . ?
C13 C14 1.371(6) . ?
C61 H61 0.9300 . ?
C41 H41 0.9300 . ?
C41 C42 1.390(5) . ?
C67 H67 0.9300 . ?
C8 H8 0.9300 . ?
C8 C9 1.378(5) . ?
C9 H9 0.9300 . ?
C45 H45 0.9300 . ?
C45 C44 1.387(5) . ?
C58 H58 0.9300 . ?
C33 H33 0.9300 . ?
C33 C32 1.387(6) . ?
C14 H14 0.9300 . ?
C35 H35 0.9300 . ?
C35 C36 1.398(6) . ?
C44 H44 0.9300 . ?
C31 H31 0.9300 . ?
C31 C32 1.385(6) . ?
C42 H42 0.9300 . ?
C32 H32 0.9300 . ?
C36 H36 0.9300 . ?
C36 C37 1.388(7) . ?
C38 H38 0.9300 . ?
C38 C37 1.380(7) . ?
C37 H37 0.9300 . ?
C69 H69A 0.9700 . ?
C69 H69B 0.9700 . ?

loop_
_geom_torsion_atom_site_label_1
_geom_torsion_atom_site_label_2
_geom_torsion_atom_site_label_3
_geom_torsion_atom_site_label_4
_geom_torsion
_geom_torsion_site_symmetry_1
_geom_torsion_site_symmetry_2
_geom_torsion_site_symmetry_3
_geom_torsion_site_symmetry_4
_geom_torsion_publ_flag
Cu1 P1 C17 C16 -11.3(3) . . . . ?
Cu1 P1 C17 C12 170.2(2) . . . . ?
Cu1 P1 C18 N2 30.2(2) . . . . ?
Cu1 P1 C18 C19 -151.9(2) . . . . ?
Cu1 P1 C6 C7 -85.3(3) . . . . ?
Cu1 P1 C6 C11 81.9(3) . . . . ?
Cu1 N1 C1 P4 -24.0(3) . . . . ?
Cu1 N1 C1 C2 160.8(2) . . . . ?
Cu1 N1 C5 C4 -163.9(2) . . . . ?
Cu2 P2 C27 N3 32.9(3) . . . . ?
Cu2 P2 C27 C26 -150.8(2) . . . . ?
Cu2 P2 C34 C39 72.8(3) . . . . ?
Cu2 P2 C34 C35 -101.6(3) . . . . ?
Cu2 P2 C28 C29 -9.4(3) . . . . ?
Cu2 P2 C28 C33 174.1(2) . . . . ?
Cu2 P3 C52 N4 44.0(2) . . . . ?
Cu2 P3 C52 C53 -134.1(3) . . . . ?
Cu2 P3 C40 C41 60.1(3) . . . . ?
Cu2 P3 C40 C45 -113.6(3) . . . . ?
Cu2 P3 C46 C51 15.1(3) . . . . ?
Cu2 P3 C46 C47 -163.9(2) . . . . ?
Cu4 P4 C63 C64 143.8(2) . . . . ?
Cu4 P4 C63 C68 -40.9(3) . . . . ?
Cu4 P4 C1 N1 -9.6(3) . . . . ?
Cu4 P4 C1 C2 165.8(2) . . . . ?
Cu4 P4 C57 C62 105.4(3) . . . . ?
Cu4 P4 C57 C58 -69.7(3) . . . . ?
Cu4 N4 C52 P3 -6.8(3) . . . . ?
Cu4 N4 C52 C53 171.4(2) . . . . ?
Cu4 N4 C56 C55 -170.6(3) . . . . ?
Cu3 N2 C18 P1 3.1(3) . . . . ?
Cu3 N2 C18 C19 -174.8(2) . . . . ?
Cu3 N2 C22 C21 174.3(2) . . . . ?
Cu3 N3 C27 P2 -9.4(3) . . . . ?
Cu3 N3 C27 C26 174.3(2) . . . . ?
Cu3 N3 C23 C24 -175.0(3) . . . . ?
P4 C63 C64 C65 174.5(2) . . . . ?
P4 C63 C68 C67 -173.9(3) . . . . ?
P4 C1 C2 C3 -173.3(3) . . . . ?
P4 C57 C62 C61 -174.2(2) . . . . ?
P4 C57 C58 C59 176.2(2) . . . . ?
P1 C17 C16 C15 -178.3(2) . . . . ?
P1 C17 C12 C13 178.5(3) . . . . ?
P1 C18 C19 C20 -177.1(2) . . . . ?
P1 C6 C7 C8 167.3(3) . . . . ?
P1 C6 C11 C10 -166.9(3) . . . . ?
P2 C27 C26 C25 -175.6(3) . . . . ?
P2 C34 C39 C38 -176.1(3) . . . . ?
P2 C34 C35 C36 174.3(3) . . . . ?
P2 C28 C29 C30 -178.0(3) . . . . ?
P2 C28 C33 C32 177.4(3) . . . . ?
P3 C52 C53 C54 177.4(3) . . . . ?
P3 C40 C41 C42 -173.6(3) . . . . ?
P3 C40 C45 C44 172.6(3) . . . . ?
P3 C46 C47 C48 179.0(2) . . . . ?
N2 C18 C19 C20 0.6(5) . . . . ?
N2 C22 C21 C20 1.0(5) . . . . ?
N1 C1 C2 C3 1.9(5) . . . . ?
N1 C5 C4 C3 0.8(5) . . . . ?
N4 C52 C53 C54 -0.6(5) . . . . ?
N4 C56 C55 C54 -2.2(5) . . . . ?
N3 C27 C26 C25 0.4(5) . . . . ?
N3 C23 C24 C25 -0.1(5) . . . . ?
C63 P4 C1 N1 -138.0(2) . . . . ?
C63 P4 C1 C2 37.3(3) . . . . ?
C63 P4 C57 C62 -125.3(3) . . . . ?
C63 P4 C57 C58 59.6(3) . . . . ?
C63 C64 C65 C66 -0.8(5) . . . . ?
C63 C68 C67 C66 -1.2(5) . . . . ?
C52 P3 C40 C41 -60.4(3) . . . . ?
C52 P3 C40 C45 125.9(3) . . . . ?
C52 P3 C46 C51 136.1(2) . . . . ?
C52 P3 C46 C47 -42.9(3) . . . . ?
C52 N4 C56 C55 3.0(5) . . . . ?
C52 C53 C54 C55 1.4(5) . . . . ?
C1 P4 C63 C64 -89.3(3) . . . . ?
C1 P4 C63 C68 86.0(3) . . . . ?
C1 P4 C57 C62 -21.9(3) . . . . ?
C1 P4 C57 C58 162.9(2) . . . . ?
C1 N1 C5 C4 2.1(4) . . . . ?
C1 C2 C3 C4 1.1(5) . . . . ?
C17 P1 C18 N2 -100.7(2) . . . . ?
C17 P1 C18 C19 77.2(3) . . . . ?
C17 P1 C6 C7 45.6(3) . . . . ?
C17 P1 C6 C11 -147.2(3) . . . . ?
C17 C16 C15 C14 -0.3(5) . . . . ?
C17 C12 C13 C14 -0.3(5) . . . . ?
C18 P1 C17 C16 114.4(3) . . . . ?
C18 P1 C17 C12 -64.1(3) . . . . ?
C18 P1 C6 C7 153.0(2) . . . . ?
C18 P1 C6 C11 -39.8(3) . . . . ?
C18 N2 C22 C21 0.2(5) . . . . ?
C18 C19 C20 C21 0.5(5) . . . . ?
C64 C63 C68 C67 1.7(5) . . . . ?
C64 C65 C66 C67 1.4(5) . . . . ?
C27 P2 C34 C39 -52.5(3) . . . . ?
C27 P2 C34 C35 133.1(3) . . . . ?
C27 P2 C28 C29 116.3(3) . . . . ?
C27 P2 C28 C33 -60.2(3) . . . . ?
C27 N3 C23 C24 1.1(5) . . . . ?
C27 C26 C25 C24 0.6(5) . . . . ?
C51 C46 C47 C48 0.0(4) . . . . ?
C51 C50 C49 C48 -0.7(5) . . . . ?
C19 C20 C21 C22 -1.3(5) . . . . ?
C40 P3 C52 N4 167.8(2) . . . . ?
C40 P3 C52 C53 -10.3(3) . . . . ?
C40 P3 C46 C51 -116.0(2) . . . . ?
C40 P3 C46 C47 65.0(3) . . . . ?
C40 C41 C42 C43 1.0(6) . . . . ?
C40 C45 C44 C43 0.8(6) . . . . ?
C34 P2 C27 N3 157.7(2) . . . . ?
C34 P2 C27 C26 -26.1(3) . . . . ?
C34 P2 C28 C29 -138.1(3) . . . . ?
C34 P2 C28 C33 45.4(3) . . . . ?
C34 C39 C38 C37 1.8(5) . . . . ?
C34 C35 C36 C37 1.5(6) . . . . ?
C5 N1 C1 P4 171.9(2) . . . . ?
C5 N1 C1 C2 -3.4(4) . . . . ?
C5 C4 C3 C2 -2.4(5) . . . . ?
C46 P3 C52 N4 -84.8(2) . . . . ?
C46 P3 C52 C53 97.1(3) . . . . ?
C46 P3 C40 C41 -165.2(3) . . . . ?
C46 P3 C40 C45 21.1(3) . . . . ?
C46 C51 C50 C49 -0.2(5) . . . . ?
C6 P1 C17 C16 -136.0(2) . . . . ?
C6 P1 C17 C12 45.5(3) . . . . ?
C6 P1 C18 N2 150.8(2) . . . . ?
C6 P1 C18 C19 -31.3(3) . . . . ?
C6 C7 C8 C9 -0.3(5) . . . . ?
C6 C11 C10 C9 0.3(5) . . . . ?
C23 N3 C27 P2 175.0(2) . . . . ?
C23 N3 C27 C26 -1.3(4) . . . . ?
C23 C24 C25 C26 -0.8(5) . . . . ?
C53 C54 C55 C56 -0.1(5) . . . . ?
C16 C17 C12 C13 0.1(5) . . . . ?
C16 C15 C14 C13 0.1(5) . . . . ?
C50 C51 C46 P3 -178.4(2) . . . . ?
C50 C51 C46 C47 0.6(4) . . . . ?
C68 C63 C64 C65 -0.7(5) . . . . ?
C56 N4 C52 P3 -179.7(2) . . . . ?
C56 N4 C52 C53 -1.5(4) . . . . ?
C57 P4 C63 C64 18.1(3) . . . . ?
C57 P4 C63 C68 -166.5(2) . . . . ?
C57 P4 C1 N1 115.6(2) . . . . ?
C57 P4 C1 C2 -69.1(3) . . . . ?
C57 C62 C61 C60 -1.3(5) . . . . ?
C65 C66 C67 C68 -0.4(5) . . . . ?
C39 C34 C35 C36 -0.1(5) . . . . ?
C39 C38 C37 C36 -0.3(6) . . . . ?
C62 C57 C58 C59 0.9(5) . . . . ?
C49 C48 C47 C46 -0.9(5) . . . . ?
C59 C60 C61 C62 -0.1(5) . . . . ?
C28 P2 C27 N3 -95.0(2) . . . . ?
C28 P2 C27 C26 81.2(3) . . . . ?
C28 P2 C34 C39 -156.1(3) . . . . ?
C28 P2 C34 C35 29.5(3) . . . . ?
C28 C29 C30 C31 0.5(5) . . . . ?
C28 C33 C32 C31 0.5(6) . . . . ?
C22 N2 C18 P1 177.0(2) . . . . ?
C22 N2 C18 C19 -1.0(4) . . . . ?
C47 C48 C49 C50 1.2(5) . . . . ?
C7 C6 C11 C10 0.3(5) . . . . ?
C7 C8 C9 C10 0.9(5) . . . . ?
C29 C28 C33 C32 0.9(5) . . . . ?
C29 C30 C31 C32 0.9(5) . . . . ?
C11 C6 C7 C8 -0.4(5) . . . . ?
C11 C10 C9 C8 -1.0(5) . . . . ?
C60 C59 C58 C57 -2.2(5) . . . . ?
C12 C17 C16 C15 0.2(5) . . . . ?
C12 C13 C14 C15 0.1(6) . . . . ?
C30 C31 C32 C33 -1.4(6) . . . . ?
C41 C40 C45 C44 -1.2(6) . . . . ?
C45 C40 C41 C42 0.3(6) . . . . ?
C58 C57 C62 C61 0.9(5) . . . . ?
C58 C59 C60 C61 1.8(5) . . . . ?
C33 C28 C29 C30 -1.4(5) . . . . ?
C35 C34 C39 C38 -1.6(5) . . . . ?
C35 C36 C37 C38 -1.3(7) . . . . ?
C44 C43 C42 C41 -1.4(6) . . . . ?
C42 C43 C44 C45 0.5(6) . . . . ?
